data_4320589
loop_
_publ_author_name
'David M. L. Goodgame'
'David A. Grachvogel'
'Andrew J. P. White'
'David J. Williams'

_publ_section_title
;
 Heterometallic Network Complexes of the Ambidentate, Extended-Reach
 Linear Ligand 1-(4'-pyridyl)pyridin-4-one
;
_journal_name_full 'Inorganic Chemistry'
_journal_page_first 6180
_journal_page_last 6185
_journal_paper_doi 10.1021/ic010590h
_journal_volume 40
_journal_year 2001
_chemical_formula_sum 'C91 H88 Co3 Dy2 N28 O29 S8'
_chemical_formula_weight 2796.16
_chemical_name_systematic
;
   ?
;
_space_group_IT_number 5
_symmetry_cell_setting monoclinic
_symmetry_space_group_name_Hall 'C 2y'
_symmetry_space_group_name_H-M 'C 1 2 1'
_atom_sites_solution_hydrogens geom
_atom_sites_solution_primary direct
_atom_sites_solution_secondary difmap
_audit_creation_method SHELXL
_cell_angle_alpha 90.00
_cell_angle_beta 99.88(2)
_cell_angle_gamma 90.00
_cell_formula_units_Z 2
_cell_length_a 34.565(7)
_cell_length_b 17.060(2)
_cell_length_c 12.646(2)
_cell_measurement_reflns_used 29
_cell_measurement_temperature 203(2)
_cell_measurement_theta_max 12.51
_cell_measurement_theta_min 4.99
_cell_volume 7346(2)
_computing_cell_refinement 'Siemens XSCANS'
_computing_data_collection 'Siemens XSCANS'
_computing_data_reduction 'Siemens SHELXTL'
_computing_molecular_graphics 'Siemens SHELXTL'
_computing_publication_material 'Siemens SHELXTL'
_computing_structure_refinement 'SHELXL-93 (Sheldrick, 1993)'
_computing_structure_solution 'SHELXS-86 (Sheldrick, 1990)'
_diffrn_ambient_temperature 203(2)
_diffrn_measurement_device 'Siemens P4'
_diffrn_measurement_method '\w scans'
_diffrn_radiation_monochromator graphite
_diffrn_radiation_source 'fine-focus sealed tube'
_diffrn_radiation_type MoK\a
_diffrn_radiation_wavelength 0.71073
_diffrn_reflns_av_R_equivalents 0.0616
_diffrn_reflns_av_sigmaI/netI 0.0840
_diffrn_reflns_limit_h_max 41
_diffrn_reflns_limit_h_min 0
_diffrn_reflns_limit_k_max 20
_diffrn_reflns_limit_k_min 0
_diffrn_reflns_limit_l_max 14
_diffrn_reflns_limit_l_min -15
_diffrn_reflns_number 6833
_diffrn_reflns_theta_max 25.00
_diffrn_reflns_theta_min 1.85
_diffrn_standards_decay_% 27.49
_diffrn_standards_interval_count 97
_diffrn_standards_number 3
_exptl_absorpt_coefficient_mu 1.516
_exptl_absorpt_correction_T_max 0.7901
_exptl_absorpt_correction_T_min 0.7431
_exptl_absorpt_correction_type Ellipsoidal
_exptl_crystal_colour Blue
_exptl_crystal_density_diffrn 1.264
_exptl_crystal_description blocks
_exptl_crystal_F_000 2806
_exptl_crystal_size_max 0.20
_exptl_crystal_size_mid 0.15
_exptl_crystal_size_min 0.10
_refine_diff_density_max 1.001
_refine_diff_density_min -0.659
_refine_diff_density_rms 0.131
_refine_ls_abs_structure_details 'Flack H D (1983), Acta Cryst. A39, 876-881'
_refine_ls_abs_structure_Flack 0.04(2)
_refine_ls_extinction_method none
_refine_ls_goodness_of_fit_all 1.075
_refine_ls_goodness_of_fit_obs 1.138
_refine_ls_matrix_type full
_refine_ls_number_parameters 740
_refine_ls_number_reflns 6354
_refine_ls_number_restraints 31
_refine_ls_restrained_S_all 1.148
_refine_ls_restrained_S_obs 1.135
_refine_ls_R_factor_all 0.0905
_refine_ls_R_factor_obs 0.0633
_refine_ls_shift/esd_max -0.002
_refine_ls_shift/esd_mean 0.000
_refine_ls_structure_factor_coef Fsqd
_refine_ls_weighting_details 'w=1/[\s^2^(Fo^2^)+(0.0822P)^2^+15.2305P] where P=(Fo^2^+2Fc^2^)/3'
_refine_ls_weighting_scheme calc
_refine_ls_wR_factor_all 0.1729
_refine_ls_wR_factor_obs 0.1482
_reflns_number_observed 5171
_reflns_number_total 6715
_reflns_observed_criterion >2sigma(I)
_cod_data_source_file ic010590h_2.cif
_cod_data_source_block DJW9908
_cod_depositor_comments
;
The following automatic conversions were performed:

'_symmetry_cell_setting' value 'Monoclinic' changed to 'monoclinic'
according to the built-in table from CIF Core dictionary named
'cif_core.dic' version 2.4.1 from 2010-06-29.

Automatic conversion script
Id: cif_fix_values 1646 2011-03-28 12:23:43Z adriana 

The following automatic conversions were performed:

'_refine_ls_weighting_scheme' value 'calc
w=1/[\s^2^(Fo^2^)+(0.0822P)^2^+15.2305P] where P=(Fo^2^+2Fc^2^)/3'
was changed to 'calc'. New tag '_refine_ls_weighting_details' was
created. The value of the new tag was set to
'w=1/[\s^2^(Fo^2^)+(0.0822P)^2^+15.2305P] where P=(Fo^2^+2Fc^2^)/3'.

Automatic conversion script
Id: cif_fix_values 3143 2015-03-26 13:38:13Z robertas 
;
_cod_original_cell_volume 7346.8(21)
_cod_original_formula_sum 'C91 H88 N28 O29 S8 Co3 Dy2'
_cod_database_code 4320589

loop_
_symmetry_equiv_pos_as_xyz
'x, y, z'
'-x, y, -z'
'x+1/2, y+1/2, z'
'-x+1/2, y+1/2, -z'

loop_
_atom_site_aniso_label
_atom_site_aniso_U_11
_atom_site_aniso_U_22
_atom_site_aniso_U_33
_atom_site_aniso_U_23
_atom_site_aniso_U_13
_atom_site_aniso_U_12
Dy 0.0218(2) 0.0166(2) 0.0715(4) -0.0004(5) -0.0034(2) 0.0008(4)
Co1 0.0301(9) 0.0225(8) 0.0412(12) 0.000 -0.0097(8) 0.000
Co2 0.0203(8) 0.0140(9) 0.0496(12) 0.000 0.0098(8) 0.000
N1 0.033(8) 0.028(8) 0.047(10) 0.001(7) -0.005(7) -0.006(6)
C2 0.044(7) 0.022(6) 0.043(8) 0.000(6) -0.009(6) -0.009(5)
C3 0.048(8) 0.032(7) 0.062(11) 0.011(7) 0.004(8) -0.010(6)
C4 0.027(8) 0.030(8) 0.050(10) -0.002(7) -0.014(7) -0.013(7)
C5 0.038(7) 0.033(7) 0.033(8) 0.012(6) -0.006(6) -0.003(5)
C6 0.040(7) 0.021(6) 0.055(10) 0.005(6) -0.010(7) -0.005(5)
N7 0.034(6) 0.023(6) 0.057(8) -0.003(5) -0.005(6) -0.011(5)
C8 0.025(6) 0.037(7) 0.072(11) 0.007(7) -0.018(7) -0.005(6)
C9 0.027(6) 0.024(6) 0.090(13) 0.013(7) -0.003(7) -0.006(5)
C10 0.031(6) 0.011(6) 0.054(9) 0.005(6) 0.000(6) -0.009(5)
O10 0.030(5) 0.024(5) 0.098(10) -0.010(5) -0.012(5) -0.006(4)
C11 0.021(7) 0.032(8) 0.080(13) 0.001(8) -0.015(7) 0.005(6)
C12 0.034(7) 0.022(7) 0.069(12) 0.000(7) 0.000(7) -0.006(6)
N13 0.042(9) 0.031(8) 0.048(10) 0.005(7) -0.018(7) -0.001(7)
C14 0.033(7) 0.019(6) 0.059(10) 0.010(6) -0.007(6) 0.001(5)
C15 0.030(6) 0.036(7) 0.048(9) 0.006(6) 0.006(6) 0.010(5)
C16 0.035(8) 0.025(7) 0.060(10) -0.003(7) 0.000(7) 0.002(6)
C17 0.046(9) 0.023(7) 0.059(10) 0.015(6) -0.002(7) 0.004(6)
C18 0.037(7) 0.026(7) 0.076(12) 0.007(7) 0.000(7) -0.005(6)
N19 0.036(6) 0.018(5) 0.066(9) 0.014(6) 0.008(6) 0.009(5)
C20 0.036(7) 0.021(6) 0.051(9) 0.008(6) 0.003(6) 0.008(5)
C21 0.032(7) 0.026(6) 0.058(10) 0.000(6) 0.005(6) 0.006(5)
C22 0.030(7) 0.017(6) 0.061(10) -0.001(6) 0.002(7) 0.004(6)
O22 0.029(5) 0.017(4) 0.078(8) 0.010(4) -0.015(5) 0.006(4)
C23 0.043(8) 0.005(6) 0.079(12) 0.007(7) -0.011(8) -0.003(5)
C24 0.030(7) 0.024(7) 0.087(13) 0.004(8) 0.001(8) 0.004(6)
N25 0.034(8) 0.008(6) 0.052(10) 0.014(6) 0.011(7) 0.006(5)
C26 0.029(6) 0.033(7) 0.056(10) 0.006(7) 0.004(6) 0.005(5)
C27 0.033(7) 0.024(6) 0.070(11) 0.029(7) 0.005(7) -0.004(5)
C28 0.030(8) 0.022(8) 0.068(11) -0.001(7) 0.012(8) -0.014(6)
C29 0.046(8) 0.037(8) 0.058(10) 0.004(7) -0.005(7) -0.022(7)
C30 0.037(7) 0.024(6) 0.051(9) 0.015(6) 0.003(6) -0.007(5)
N31 0.029(6) 0.015(5) 0.070(9) 0.007(5) 0.004(6) -0.002(5)
C32 0.025(8) 0.037(9) 0.164(24) 0.018(11) -0.014(10) -0.002(7)
C33 0.035(8) 0.018(7) 0.209(30) 0.012(10) 0.002(12) -0.003(6)
O34 0.034(5) 0.030(5) 0.085(9) -0.006(5) 0.012(5) -0.008(4)
C34 0.025(7) 0.026(8) 0.063(10) 0.007(7) 0.012(6) 0.000(6)
C35 0.035(9) 0.018(8) 0.150(22) 0.001(9) -0.002(11) 0.001(7)
C36 0.033(8) 0.017(7) 0.126(18) 0.006(9) 0.018(9) 0.006(7)
N37 0.026(8) 0.039(9) 0.060(12) 0.018(8) 0.015(8) 0.016(7)
C38 0.043(7) 0.025(6) 0.045(9) 0.007(6) 0.001(6) 0.011(5)
C39 0.033(7) 0.034(7) 0.053(9) 0.007(6) 0.021(6) 0.008(6)
C40 0.043(9) 0.020(7) 0.058(11) 0.011(7) 0.004(8) 0.010(6)
C41 0.032(7) 0.021(7) 0.071(11) 0.016(7) 0.010(7) 0.015(6)
C42 0.030(7) 0.029(7) 0.082(12) 0.017(7) 0.022(7) 0.006(5)
N43 0.035(7) 0.017(6) 0.073(10) 0.001(6) 0.009(6) 0.011(5)
C44 0.037(7) 0.024(6) 0.053(9) 0.001(6) 0.011(6) 0.010(6)
C45 0.036(7) 0.016(6) 0.079(12) -0.011(6) 0.004(7) -0.001(5)
C46 0.037(8) 0.020(6) 0.050(9) -0.004(6) 0.000(6) 0.004(6)
O46 0.026(4) 0.017(4) 0.097(9) -0.005(5) 0.003(5) 0.007(4)
C47 0.036(9) 0.011(7) 0.116(17) -0.002(8) 0.007(9) 0.006(7)
C48 0.045(9) 0.026(8) 0.087(14) 0.009(8) 0.010(9) 0.007(7)
N50 0.046(6) 0.035(6) 0.056(7) -0.002(11) -0.014(5) 0.000(10)
C51 0.052(9) 0.069(15) 0.058(11) 0.016(9) -0.002(8) 0.000(8)
S52 0.192(12) 0.222(14) 0.180(12) -0.005(11) 0.138(10) 0.001(11)
N53 0.037(5) 0.022(7) 0.052(6) -0.011(6) 0.022(5) 0.005(6)
C54 0.034(7) 0.050(9) 0.075(14) 0.011(8) -0.012(8) 0.004(6)
S55 0.080(4) 0.132(6) 0.074(4) -0.031(4) 0.020(3) 0.017(4)
N56 0.061(9) 0.040(9) 0.075(12) 0.006(8) 0.028(9) -0.013(7)
O57 0.050(6) 0.023(5) 0.109(11) -0.004(6) 0.015(6) -0.001(4)
O58 0.066(8) 0.024(7) 0.083(10) -0.004(5) 0.034(7) -0.012(5)
O59 0.119(13) 0.062(9) 0.118(14) -0.019(9) 0.068(12) -0.028(9)
N60 0.035(8) 0.068(11) 0.078(14) -0.011(10) -0.027(8) -0.010(7)
O61 0.040(7) 0.062(8) 0.091(12) 0.029(8) -0.014(7) 0.008(6)
O62 0.052(7) 0.054(7) 0.085(10) -0.021(7) -0.003(7) -0.005(6)
O63 0.092(12) 0.175(21) 0.077(12) -0.022(13) -0.034(10) 0.026(13)
O64 0.058(6) 0.047(10) 0.082(8) -0.016(7) -0.003(5) -0.003(6)
Co3 0.0342(14) 0.054(2) 0.079(2) 0.000 0.0136(15) 0.000
N70 0.061(9) 0.051(9) 0.088(13) -0.003(8) 0.034(9) 0.015(7)
C71 0.077(10) 0.069(13) 0.052(9) -0.020(15) 0.005(8) -0.006(16)
S72 0.142(7) 0.153(8) 0.078(4) -0.012(5) 0.005(4) 0.099(6)
N73 0.057(10) 0.057(11) 0.106(18) -0.024(12) 0.001(10) 0.006(8)
C74 0.044(9) 0.049(10) 0.080(14) -0.026(10) 0.011(9) 0.005(7)
S75 0.071(3) 0.059(3) 0.064(3) -0.018(2) 0.002(2) -0.002(2)
O80 0.186(33) 0.137(28) 0.169(31) 0.023(26) 0.000(27) -0.027(27)
C80 0.138(35) 0.122(35) 0.137(38) 0.026(29) 0.055(29) -0.046(28)

loop_
_atom_site_label
_atom_site_type_symbol
_atom_site_fract_x
_atom_site_fract_y
_atom_site_fract_z
_atom_site_U_iso_or_equiv
_atom_site_thermal_displace_type
_atom_site_occupancy
_atom_site_calc_flag
_atom_site_refinement_flags
_atom_site_disorder_group
Dy Dy 0.760587(14) 0.39337(3) 0.06605(6) 0.0380(2) Uani 1 d . .
Co1 Co 1.0000 0.8929(3) 0.5000 0.0331(5) Uani 1 d S .
Co2 Co 0.5000 -0.1094(2) 0.0000 0.0275(4) Uani 1 d S .
N1 N 0.9600(5) 0.8035(9) 0.4192(15) 0.037(4) Uani 1 d . .
C2 C 0.9518(4) 0.7391(7) 0.4766(13) 0.038(3) Uani 1 d . .
H2A H 0.9618(4) 0.7362(7) 0.5505(13) 0.046 Uiso 1 calc R .
C3 C 0.9295(5) 0.6794(9) 0.4279(15) 0.048(4) Uani 1 d . .
H3A H 0.9251(5) 0.6344(9) 0.4671(15) 0.058 Uiso 1 calc R .
C4 C 0.9133(5) 0.6854(9) 0.3200(14) 0.038(4) Uani 1 d . .
C5 C 0.9211(4) 0.7512(8) 0.2632(12) 0.036(3) Uani 1 d . .
H5A H 0.9107(4) 0.7564(8) 0.1898(12) 0.043 Uiso 1 calc R .
C6 C 0.9445(4) 0.8087(8) 0.3170(14) 0.041(3) Uani 1 d . .
H6A H 0.9496(4) 0.8537(8) 0.2789(14) 0.049 Uiso 1 calc R .
N7 N 0.8910(4) 0.6218(7) 0.2651(11) 0.040(3) Uani 1 d . .
C8 C 0.9056(4) 0.5471(9) 0.2792(15) 0.048(4) Uani 1 d . .
H8A H 0.9305(4) 0.5388(9) 0.3214(15) 0.057 Uiso 1 calc R .
C9 C 0.8847(4) 0.4850(8) 0.2330(16) 0.048(4) Uani 1 d . .
H9A H 0.8952(4) 0.4343(8) 0.2450(16) 0.058 Uiso 1 calc R .
C10 C 0.8473(4) 0.4944(7) 0.1671(13) 0.033(3) Uani 1 d . .
O10 O 0.8266(3) 0.4356(6) 0.1292(11) 0.054(3) Uani 1 d . .
C11 C 0.8333(5) 0.5714(9) 0.1550(16) 0.047(4) Uani 1 d . .
H11A H 0.8081(5) 0.5811(9) 0.1159(16) 0.056 Uiso 1 calc R .
C12 C 0.8565(4) 0.6343(8) 0.2005(15) 0.043(4) Uani 1 d . .
H12A H 0.8478(4) 0.6859(8) 0.1855(15) 0.051 Uiso 1 calc R .
N13 N 0.9576(5) -0.0199(10) 0.4309(15) 0.043(4) Uani 1 d . .
C14 C 0.9190(4) -0.0336(7) 0.4307(13) 0.039(3) Uani 1 d . .
H14A H 0.9119(4) -0.0777(7) 0.4675(13) 0.047 Uiso 1 calc R .
C15 C 0.8893(4) 0.0148(8) 0.3784(13) 0.038(3) Uani 1 d . .
H15A H 0.8629(4) 0.0042(8) 0.3822(13) 0.046 Uiso 1 calc R .
C16 C 0.8989(5) 0.0777(9) 0.3215(15) 0.041(4) Uani 1 d . .
C17 C 0.9382(5) 0.0937(8) 0.3212(14) 0.044(4) Uani 1 d . .
H17A H 0.9457(5) 0.1383(8) 0.2858(14) 0.053 Uiso 1 calc R .
C18 C 0.9666(4) 0.0425(8) 0.3743(15) 0.047(4) Uani 1 d . .
H18A H 0.9931(4) 0.0520(8) 0.3706(15) 0.057 Uiso 1 calc R .
N19 N 0.8692(4) 0.1267(7) 0.2645(12) 0.040(3) Uani 1 d . .
C20 C 0.8369(4) 0.0955(7) 0.2052(13) 0.037(3) Uani 1 d . .
H20A H 0.8346(4) 0.0406(7) 0.2014(13) 0.044 Uiso 1 calc R .
C21 C 0.8077(4) 0.1392(8) 0.1510(14) 0.039(3) Uani 1 d . .
H21A H 0.7852(4) 0.1146(8) 0.1126(14) 0.047 Uiso 1 calc R .
C22 C 0.8105(5) 0.2232(7) 0.1515(14) 0.037(3) Uani 1 d . .
O22 O 0.7846(3) 0.2658(5) 0.0963(10) 0.044(3) Uani 1 d . .
C23 C 0.8447(5) 0.2545(8) 0.2116(16) 0.045(4) Uani 1 d . .
H23A H 0.8486(5) 0.3090(8) 0.2128(16) 0.054 Uiso 1 calc R .
C24 C 0.8732(5) 0.2057(9) 0.2704(17) 0.048(4) Uani 1 d . .
H24A H 0.8953(5) 0.2278(9) 0.3140(17) 0.058 Uiso 1 calc R .
N25 N 0.5446(4) -0.0179(8) 0.0337(14) 0.031(4) Uani 1 d . .
C26 C 0.5439(4) 0.0410(8) -0.0374(14) 0.040(3) Uani 1 d . .
H26A H 0.5249(4) 0.0404(8) -0.1001(14) 0.048 Uiso 1 calc R .
C27 C 0.5703(4) 0.1022(8) -0.0214(14) 0.043(4) Uani 1 d . .
H27A H 0.5696(4) 0.1422(8) -0.0727(14) 0.051 Uiso 1 calc R .
C28 C 0.5987(5) 0.1036(9) 0.0740(15) 0.040(4) Uani 1 d . .
C29 C 0.5985(5) 0.0435(9) 0.1494(15) 0.049(4) Uani 1 d . .
H29A H 0.6169(5) 0.0424(9) 0.2134(15) 0.059 Uiso 1 calc R .
C30 C 0.5703(4) -0.0140(8) 0.1263(13) 0.038(3) Uani 1 d . .
H30A H 0.5690(4) -0.0528(8) 0.1784(13) 0.045 Uiso 1 calc R .
N31 N 0.6270(4) 0.1665(7) 0.0915(12) 0.039(3) Uani 1 d . .
C32 C 0.6137(5) 0.2428(10) 0.0791(23) 0.079(8) Uani 1 d U .
H32A H 0.5868(5) 0.2532(10) 0.0578(23) 0.095 Uiso 1 calc R .
C33 C 0.6389(5) 0.3003(10) 0.0974(26) 0.090(9) Uani 1 d U .
H33A H 0.6292(5) 0.3514(10) 0.1021(26) 0.108 Uiso 1 calc R .
O34 O 0.7046(3) 0.3471(6) 0.1242(11) 0.049(3) Uani 1 d . .
C34 C 0.6798(4) 0.2897(9) 0.1104(14) 0.037(4) Uani 1 d . .
C35 C 0.6912(6) 0.2114(10) 0.1254(22) 0.070(7) Uani 1 d . .
H35A H 0.7181(6) 0.1993(10) 0.1430(22) 0.084 Uiso 1 calc R .
C36 C 0.6645(5) 0.1522(9) 0.1152(19) 0.058(6) Uani 1 d . .
H36A H 0.6733(5) 0.1001(9) 0.1254(19) 0.070 Uiso 1 calc R .
N37 N 0.5468(5) 0.8056(10) 0.0325(16) 0.041(4) Uani 1 d . .
C38 C 0.5817(4) 0.8224(8) -0.0048(13) 0.038(3) Uani 1 d . .
H38A H 0.5823(4) 0.8660(8) -0.0499(13) 0.046 Uiso 1 calc R .
C39 C 0.6153(4) 0.7784(8) 0.0213(13) 0.038(3) Uani 1 d . .
H39A H 0.6388(4) 0.7936(8) -0.0005(13) 0.046 Uiso 1 calc R .
C40 C 0.6133(5) 0.7111(9) 0.0808(15) 0.041(4) Uani 1 d . .
C41 C 0.5804(4) 0.6931(8) 0.1179(15) 0.041(4) Uani 1 d . .
H41A H 0.5790(4) 0.6482(8) 0.1602(15) 0.050 Uiso 1 calc R .
C42 C 0.5476(4) 0.7442(8) 0.0913(16) 0.045(4) Uani 1 d . .
H42A H 0.5247(4) 0.7321(8) 0.1190(16) 0.055 Uiso 1 calc R .
N43 N 0.6471(4) 0.6607(7) 0.1046(12) 0.042(3) Uani 1 d . .
C44 C 0.6837(4) 0.6901(8) 0.1224(13) 0.037(3) Uani 1 d . .
H44A H 0.6869(4) 0.7446(8) 0.1301(13) 0.045 Uiso 1 calc R .
C45 C 0.7167(4) 0.6439(8) 0.1300(15) 0.045(4) Uani 1 d . .
H45A H 0.7418(4) 0.6668(8) 0.1418(15) 0.053 Uiso 1 calc R .
C46 C 0.7124(5) 0.5599(8) 0.1195(13) 0.037(3) Uani 1 d . .
O46 O 0.7424(3) 0.5168(5) 0.1186(11) 0.048(3) Uani 1 d . .
C47 C 0.6742(5) 0.5331(9) 0.1071(19) 0.055(6) Uani 1 d . .
H47A H 0.6698(5) 0.4787(9) 0.1068(19) 0.066 Uiso 1 calc R .
C48 C 0.6427(5) 0.5817(10) 0.0955(16) 0.053(5) Uani 1 d . .
H48A H 0.6173(5) 0.5603(10) 0.0808(16) 0.064 Uiso 1 calc R .
N50 N 0.9734(3) 0.8911(14) 0.6316(11) 0.048(3) Uani 1 d . .
C51 C 0.9543(5) 0.9156(11) 0.6941(16) 0.061(6) Uani 1 d . .
S52 S 0.9266(4) 0.9484(10) 0.7778(12) 0.185(6) Uani 1 d . .
N53 N 0.5067(3) -0.1138(10) -0.1543(10) 0.035(3) Uani 1 d . .
C54 C 0.5160(5) -0.1342(10) -0.2330(18) 0.056(5) Uani 1 d . .
S55 S 0.5330(2) -0.1687(5) -0.3403(6) 0.095(2) Uani 1 d . .
N56 N 0.7998(5) 0.4424(10) -0.1191(15) 0.057(4) Uani 1 d . .
O57 O 0.7826(3) 0.4936(6) -0.0676(13) 0.061(3) Uani 1 d . .
O58 O 0.7972(4) 0.3724(6) -0.0830(13) 0.055(4) Uani 1 d . .
O59 O 0.8191(6) 0.4584(10) -0.1844(16) 0.094(6) Uani 1 d . .
N60 N 0.6990(5) 0.3568(13) -0.1274(17) 0.065(5) Uani 1 d . .
O61 O 0.7062(4) 0.4253(10) -0.0881(15) 0.067(5) Uani 1 d . .
O62 O 0.7201(4) 0.3043(8) -0.0830(13) 0.065(4) Uani 1 d . .
O63 O 0.6740(6) 0.3445(16) -0.2040(16) 0.120(8) Uani 1 d . .
O64 O 0.7743(4) 0.3834(10) 0.2638(11) 0.064(4) Uani 1 d . .
Co3 Co 1.0000 0.7866(2) 0.0000 0.0552(8) Uani 1 d S .
N70 N 0.9582(5) 0.8512(10) 0.0390(16) 0.064(4) Uani 1 d . .
C71 C 0.9382(5) 0.9005(22) 0.0637(14) 0.067(5) Uani 1 d . .
S72 S 0.9084(3) 0.9604(6) 0.1025(6) 0.126(4) Uani 1 d U .
N73 N 1.0150(6) 0.7161(13) 0.1205(22) 0.075(6) Uani 1 d . .
C74 C 1.0156(5) 0.6741(12) 0.1957(19) 0.058(5) Uani 1 d . .
S75 S 1.0163(2) 0.6139(3) 0.2943(4) 0.0657(12) Uani 1 d . .
O80 O 0.4870(16) 0.5860(29) 0.0751(42) 0.168(17) Uani 0.65 d PU .
H80 H 0.4797(16) 0.5464(29) 0.0391(42) 0.251 Uiso 0.65 d PR .
C80 C 0.5131(20) 0.5650(40) 0.1586(56) 0.129(23) Uani 0.65 d PU .
H80A H 0.5365(20) 0.5953(40) 0.1546(56) 0.193 Uiso 0.65 d PR .
H80B H 0.5189(20) 0.5096(40) 0.1546(56) 0.193 Uiso 0.65 d PR .
H80C H 0.5043(20) 0.5760(40) 0.2259(56) 0.193 Uiso 0.65 d PR .
O81 O 0.5682(26) -0.0616(51) 0.4298(71) 0.190(32) Uiso 0.45 d P .
H81 H 0.5635(26) -0.0399(51) 0.4850(71) 0.286 Uiso 0.45 d PR .
C81 C 0.5977(38) -0.0538(81) 0.4576(105) 0.193(51) Uiso 0.45 d P .
H81A H 0.6019(38) -0.0677(81) 0.3861(105) 0.289 Uiso 0.45 d PR .
H81B H 0.6136(38) -0.0874(81) 0.5098(105) 0.289 Uiso 0.45 d PR .
H81C H 0.6052(38) 0.0004(81) 0.4722(105) 0.289 Uiso 0.45 d PR .
O82 O 1.0541(24) 0.1987(51) 0.4213(67) 0.162(28) Uiso 0.40 d P .
H82 H 1.0512(24) 0.1542(51) 0.3946(67) 0.244 Uiso 0.40 d PR .
C82 C 1.0862(22) 0.2161(47) 0.4648(64) 0.097(20) Uiso 0.40 d P .
H82A H 1.1009(22) 0.1918(47) 0.4148(64) 0.146 Uiso 0.40 d PR .
H82B H 1.0947(22) 0.1945(47) 0.5360(64) 0.146 Uiso 0.40 d PR .
H82C H 1.0907(22) 0.2722(47) 0.4663(64) 0.146 Uiso 0.40 d PR .
O90 O 0.7046(29) 0.5494(65) 0.5643(85) 0.218(40) Uiso 0.44 d P .
O91 O 0.7245(29) 0.4803(64) 0.6219(81) 0.211(36) Uiso 0.44 d P .
O92 O 0.8506(31) 0.1506(68) 0.6023(91) 0.217(41) Uiso 0.41 d P .
O93 O 0.8363(36) -0.0783(80) 0.6345(102) 0.211(53) Uiso 0.31 d P .
O94 O 0.6576(63) 0.2973(137) 0.4596(180) 0.218(85) Uiso 0.20 d P .
O95 O 0.7106(58) 0.2358(125) 0.6592(175) 0.196(74) Uiso 0.20 d P .

loop_
_atom_type_symbol
_atom_type_description
_atom_type_scat_dispersion_real
_atom_type_scat_dispersion_imag
_atom_type_scat_source
C C 0.0033 0.0016 'International Tables Vol C Tables 4.2.6.8 and 6.1.1.4'
H H 0.0000 0.0000 'International Tables Vol C Tables 4.2.6.8 and 6.1.1.4'
N N 0.0061 0.0033 'International Tables Vol C Tables 4.2.6.8 and 6.1.1.4'
O O 0.0106 0.0060 'International Tables Vol C Tables 4.2.6.8 and 6.1.1.4'
S S 0.1246 0.1234 'International Tables Vol C Tables 4.2.6.8 and 6.1.1.4'
Co Co 0.3494 0.9721 'International Tables Vol C Tables 4.2.6.8 and 6.1.1.4'
Dy Dy -0.1892 4.4098 'International Tables Vol C Tables 4.2.6.8 and 6.1.1.4'

loop_
_geom_angle_atom_site_label_1
_geom_angle_atom_site_label_2
_geom_angle_atom_site_label_3
_geom_angle
_geom_angle_site_symmetry_1
_geom_angle_site_symmetry_3
_geom_angle_publ_flag
O34 Dy O46 86.3(4) . . ?
O34 Dy O22 85.6(4) . . ?
O46 Dy O22 154.4(4) . . ?
O34 Dy O10 142.6(5) . . ?
O46 Dy O10 85.5(3) . . ?
O22 Dy O10 86.2(3) . . ?
O34 Dy O64 71.5(4) . . ?
O46 Dy O64 77.7(5) . . ?
O22 Dy O64 76.7(5) . . ?
O10 Dy O64 71.1(5) . . ?
O34 Dy O58 139.1(4) . . ?
O46 Dy O58 123.2(4) . . ?
O22 Dy O58 77.1(4) . . ?
O10 Dy O58 73.4(5) . . ?
O64 Dy O58 136.7(5) . . ?
O34 Dy O61 76.6(5) . . ?
O46 Dy O61 79.8(5) . . ?
O22 Dy O61 121.6(5) . . ?
O10 Dy O61 137.2(5) . . ?
O64 Dy O61 141.7(5) . . ?
O58 Dy O61 81.5(6) . . ?
O34 Dy O57 141.2(4) . . ?
O46 Dy O57 73.4(4) . . ?
O22 Dy O57 125.6(4) . . ?
O10 Dy O57 69.6(4) . . ?
O64 Dy O57 132.4(5) . . ?
O58 Dy O57 49.9(4) . . ?
O61 Dy O57 67.6(5) . . ?
O34 Dy O62 70.2(5) . . ?
O46 Dy O62 126.3(4) . . ?
O22 Dy O62 73.1(4) . . ?
O10 Dy O62 140.5(4) . . ?
O64 Dy O62 132.3(5) . . ?
O58 Dy O62 69.4(5) . . ?
O61 Dy O62 48.5(5) . . ?
O57 Dy O62 95.3(5) . . ?
N50 Co1 N50 178.3(14) 2_756 . ?
N50 Co1 N13 88.3(8) 2_756 2_766 ?
N50 Co1 N13 92.9(8) . 2_766 ?
N50 Co1 N13 92.9(8) 2_756 1_565 ?
N50 Co1 N13 88.3(8) . 1_565 ?
N13 Co1 N13 93.2(9) 2_766 1_565 ?
N50 Co1 N1 86.9(7) 2_756 . ?
N50 Co1 N1 91.9(7) . . ?
N13 Co1 N1 175.2(9) 2_766 . ?
N13 Co1 N1 87.7(4) 1_565 . ?
N50 Co1 N1 91.9(7) 2_756 2_756 ?
N50 Co1 N1 86.9(7) . 2_756 ?
N13 Co1 N1 87.7(4) 2_766 2_756 ?
N13 Co1 N1 175.2(9) 1_565 2_756 ?
N1 Co1 N1 91.7(9) . 2_756 ?
N53 Co2 N53 175.7(10) . 2_655 ?
N53 Co2 N37 87.2(7) . 1_545 ?
N53 Co2 N37 89.9(7) 2_655 1_545 ?
N53 Co2 N37 89.9(7) . 2_645 ?
N53 Co2 N37 87.2(7) 2_655 2_645 ?
N37 Co2 N37 95.7(10) 1_545 2_645 ?
N53 Co2 N25 91.2(6) . . ?
N53 Co2 N25 91.9(6) 2_655 . ?
N37 Co2 N25 87.8(4) 1_545 . ?
N37 Co2 N25 176.4(8) 2_645 . ?
N53 Co2 N25 91.9(6) . 2_655 ?
N53 Co2 N25 91.2(6) 2_655 2_655 ?
N37 Co2 N25 176.4(8) 1_545 2_655 ?
N37 Co2 N25 87.8(4) 2_645 2_655 ?
N25 Co2 N25 88.7(7) . 2_655 ?
C6 N1 C2 119.2(14) . . ?
C6 N1 Co1 122.0(12) . . ?
C2 N1 Co1 118.8(12) . . ?
C3 C2 N1 120.8(15) . . ?
C2 C3 C4 119.6(14) . . ?
C5 C4 C3 119.2(13) . . ?
C5 C4 N7 119.9(14) . . ?
C3 C4 N7 120.8(14) . . ?
C6 C5 C4 118.2(13) . . ?
N1 C6 C5 123.0(14) . . ?
C12 N7 C8 119.7(12) . . ?
C12 N7 C4 121.4(13) . . ?
C8 N7 C4 118.9(12) . . ?
C9 C8 N7 120.8(12) . . ?
C8 C9 C10 121.9(13) . . ?
O10 C10 C11 122.5(12) . . ?
O10 C10 C9 121.7(12) . . ?
C11 C10 C9 115.6(12) . . ?
C10 O10 Dy 143.3(9) . . ?
C10 C11 C12 120.8(13) . . ?
N7 C12 C11 120.9(13) . . ?
C18 N13 C14 116.9(15) . . ?
C18 N13 Co1 123.7(14) . 1_545 ?
C14 N13 Co1 118.7(12) . 1_545 ?
N13 C14 C15 122.9(14) . . ?
C16 C15 C14 119.4(14) . . ?
C15 C16 C17 118.9(14) . . ?
C15 C16 N19 120.7(14) . . ?
C17 C16 N19 120.5(14) . . ?
C16 C17 C18 118.9(14) . . ?
N13 C18 C17 122.8(15) . . ?
C20 N19 C24 119.6(13) . . ?
C20 N19 C16 120.6(12) . . ?
C24 N19 C16 119.8(14) . . ?
N19 C20 C21 122.9(12) . . ?
C20 C21 C22 120.4(14) . . ?
O22 C22 C23 122.3(12) . . ?
O22 C22 C21 121.9(14) . . ?
C23 C22 C21 115.7(13) . . ?
C22 O22 Dy 145.3(9) . . ?
C22 C23 C24 121.0(13) . . ?
N19 C24 C23 120.2(15) . . ?
C30 N25 C26 118.5(14) . . ?
C30 N25 Co2 123.0(10) . . ?
C26 N25 Co2 118.2(12) . . ?
N25 C26 C27 122.1(15) . . ?
C26 C27 C28 118.9(13) . . ?
C29 C28 C27 118.8(13) . . ?
C29 C28 N31 121.5(15) . . ?
C27 C28 N31 119.7(14) . . ?
C30 C29 C28 117.6(15) . . ?
N25 C30 C29 123.9(14) . . ?
C36 N31 C32 120.1(13) . . ?
C36 N31 C28 121.2(14) . . ?
C32 N31 C28 118.6(13) . . ?
C33 C32 N31 119.2(15) . . ?
C32 C33 C34 123.4(17) . . ?
C34 O34 Dy 141.5(11) . . ?
O34 C34 C35 122.9(14) . . ?
O34 C34 C33 123.2(14) . . ?
C35 C34 C33 113.1(15) . . ?
C36 C35 C34 121.9(16) . . ?
N31 C36 C35 121.0(14) . . ?
C42 N37 C38 115.5(14) . . ?
C42 N37 Co2 126.7(12) . 1_565 ?
C38 N37 Co2 117.5(11) . 1_565 ?
C39 C38 N37 123.3(14) . . ?
C38 C39 C40 117.8(14) . . ?
C41 C40 C39 120.4(14) . . ?
C41 C40 N43 119.8(14) . . ?
C39 C40 N43 119.7(15) . . ?
C40 C41 C42 117.8(13) . . ?
N37 C42 C41 124.9(14) . . ?
C44 N43 C48 118.2(13) . . ?
C44 N43 C40 121.3(13) . . ?
C48 N43 C40 120.0(15) . . ?
N43 C44 C45 122.9(13) . . ?
C44 C45 C46 119.5(14) . . ?
O46 C46 C47 124.9(13) . . ?
O46 C46 C45 120.3(14) . . ?
C47 C46 C45 114.8(14) . . ?
C46 O46 Dy 141.8(9) . . ?
C48 C47 C46 122.9(15) . . ?
C47 C48 N43 121.5(16) . . ?
C51 N50 Co1 156.8(19) . . ?
N50 C51 S52 178.2(17) . . ?
C54 N53 Co2 161.6(14) . . ?
N53 C54 S55 174.4(15) . . ?
O59 N56 O58 123.1(19) . . ?
O59 N56 O57 124.2(16) . . ?
O58 N56 O57 112.4(14) . . ?
N56 O57 Dy 95.4(9) . . ?
N56 O58 Dy 102.3(10) . . ?
O63 N60 O62 122.0(23) . . ?
O63 N60 O61 122.6(23) . . ?
O62 N60 O61 115.3(13) . . ?
N60 O61 Dy 100.0(9) . . ?
N60 O62 Dy 96.2(11) . . ?
N73 Co3 N73 103.4(12) 2_755 . ?
N73 Co3 N70 105.2(9) 2_755 2_755 ?
N73 Co3 N70 116.0(8) . 2_755 ?
N73 Co3 N70 116.0(8) 2_755 . ?
N73 Co3 N70 105.2(9) . . ?
N70 Co3 N70 111.1(10) 2_755 . ?
C71 N70 Co3 167.6(20) . . ?
N70 C71 S72 173.8(29) . . ?
C74 N73 Co3 165.4(18) . . ?
N73 C74 S75 177.5(19) . . ?

loop_
_geom_bond_atom_site_label_1
_geom_bond_atom_site_label_2
_geom_bond_distance
_geom_bond_site_symmetry_2
_geom_bond_publ_flag
Dy O34 2.324(11) . ?
Dy O46 2.327(9) . ?
Dy O22 2.337(8) . ?
Dy O10 2.395(9) . ?
Dy O64 2.470(14) . ?
Dy O58 2.470(15) . ?
Dy O61 2.524(14) . ?
Dy O57 2.607(13) . ?
Dy O62 2.629(12) . ?
Co1 N50 2.035(15) 2_756 ?
Co1 N50 2.035(15) . ?
Co1 N13 2.17(2) 2_766 ?
Co1 N13 2.17(2) 1_565 ?
Co1 N1 2.19(2) . ?
Co1 N1 2.19(2) 2_756 ?
Co2 N53 2.006(13) . ?
Co2 N53 2.006(13) 2_655 ?
Co2 N37 2.16(2) 1_545 ?
Co2 N37 2.16(2) 2_645 ?
Co2 N25 2.183(15) . ?
Co2 N25 2.183(15) 2_655 ?
N1 C6 1.32(2) . ?
N1 C2 1.37(2) . ?
C2 C3 1.36(2) . ?
C3 C4 1.39(2) . ?
C4 C5 1.38(2) . ?
C4 N7 1.44(2) . ?
C5 C6 1.37(2) . ?
N7 C12 1.34(2) . ?
N7 C8 1.37(2) . ?
C8 C9 1.36(2) . ?
C9 C10 1.42(2) . ?
C10 O10 1.28(2) . ?
C10 C11 1.40(2) . ?
C11 C12 1.40(2) . ?
N13 C18 1.35(2) . ?
N13 C14 1.35(2) . ?
N13 Co1 2.17(2) 1_545 ?
C14 C15 1.39(2) . ?
C15 C16 1.36(2) . ?
C16 C17 1.39(2) . ?
C16 N19 1.42(2) . ?
C17 C18 1.40(2) . ?
N19 C20 1.34(2) . ?
N19 C24 1.36(2) . ?
C20 C21 1.34(2) . ?
C21 C22 1.44(2) . ?
C22 O22 1.27(2) . ?
C22 C23 1.40(2) . ?
C23 C24 1.40(2) . ?
N25 C30 1.34(2) . ?
N25 C26 1.35(2) . ?
C26 C27 1.38(2) . ?
C27 C28 1.42(2) . ?
C28 C29 1.40(2) . ?
C28 N31 1.44(2) . ?
C29 C30 1.38(2) . ?
N31 C36 1.30(2) . ?
N31 C32 1.38(2) . ?
C32 C33 1.31(2) . ?
C33 C34 1.41(2) . ?
O34 C34 1.29(2) . ?
C34 C35 1.40(2) . ?
C35 C36 1.36(3) . ?
N37 C42 1.28(2) . ?
N37 C38 1.40(2) . ?
N37 Co2 2.16(2) 1_565 ?
C38 C39 1.37(2) . ?
C39 C40 1.38(2) . ?
C40 C41 1.34(2) . ?
C40 N43 1.44(2) . ?
C41 C42 1.43(2) . ?
N43 C44 1.34(2) . ?
N43 C48 1.36(2) . ?
C44 C45 1.38(2) . ?
C45 C46 1.44(2) . ?
C46 O46 1.27(2) . ?
C46 C47 1.38(2) . ?
C47 C48 1.35(2) . ?
N50 C51 1.19(2) . ?
C51 S52 1.64(2) . ?
N53 C54 1.15(2) . ?
C54 S55 1.68(2) . ?
N56 O59 1.18(2) . ?
N56 O58 1.29(2) . ?
N56 O57 1.29(2) . ?
N60 O63 1.20(2) . ?
N60 O62 1.23(2) . ?
N60 O61 1.28(2) . ?
Co3 N73 1.94(3) 2_755 ?
Co3 N73 1.94(3) . ?
Co3 N70 1.947(15) 2_755 ?
Co3 N70 1.947(15) . ?
N70 C71 1.16(3) . ?
C71 S72 1.59(3) . ?
N73 C74 1.19(3) . ?
C74 S75 1.61(3) . ?
O80 C80 1.31(7) . ?
O81 C81 1.03(12) . ?
O82 C82 1.19(9) . ?
O90 O91 1.49(13) . ?
